data_4326881
loop_
_publ_author_name
'Rajendra Shakya'
'Zhaodong Wang'
'Douglas R. Powell'
'Robert P. Houser'

_publ_section_title
;
 Tetradentate vs Pentadentate Coordination in Copper(II) Complexes of
 Pyridylbis(aminophenol) Ligands Depends on Nucleophilicity of Phenol
 Donors
;
_journal_name_full 'Inorganic Chemistry'
_journal_page_first 11581
_journal_page_last 11591
_journal_paper_doi 10.1021/ic201536c
_journal_volume 50
_journal_year 2011
_chemical_formula_moiety 'C23 H23 Cu N5 O6, 2(H2 O)'
_chemical_formula_sum 'C23 H27 Cu N5 O8'
_chemical_formula_weight 565.04
_chemical_name_systematic
; 
 ? 
;
_space_group_IT_number 61
_symmetry_cell_setting orthorhombic
_symmetry_space_group_name_Hall '-P 2ac 2ab'
_symmetry_space_group_name_H-M 'P b c a'
_atom_sites_solution_hydrogens geom
_atom_sites_solution_primary direct
_atom_sites_solution_secondary difmap
_audit_creation_method SHELXL-97
_cell_angle_alpha 90.00
_cell_angle_beta 90.00
_cell_angle_gamma 90.00
_cell_formula_units_Z 8
_cell_length_a 21.150(5)
_cell_length_b 10.823(3)
_cell_length_c 22.675(6)
_cell_measurement_reflns_used 4881
_cell_measurement_temperature 100(2)
_cell_measurement_theta_max 26.76
_cell_measurement_theta_min 2.30
_cell_volume 5190(2)
_computing_cell_refinement 'SAINT (Bruker, 2007)'
_computing_data_collection 'SMART (Bruker, 2007)'
_computing_data_reduction 'SAINT (Bruker, 2007)'
_computing_molecular_graphics 'SHELXTL (Sheldrick, 2008)'
_computing_publication_material 'SHELXTL (Sheldrick, 2008)'
_computing_structure_refinement 'SHELXTL (Sheldrick, 2008)'
_computing_structure_solution 'SHELXTL (Sheldrick, 2008)'
_diffrn_ambient_temperature 100(2)
_diffrn_measured_fraction_theta_full 1.000
_diffrn_measured_fraction_theta_max 1.000
_diffrn_measurement_device_type CCD
_diffrn_measurement_method '\w scans'
_diffrn_radiation_monochromator graphite
_diffrn_radiation_source 'fine-focus sealed tube'
_diffrn_radiation_type MoK\a
_diffrn_radiation_wavelength 0.71073
_diffrn_reflns_av_R_equivalents 0.0657
_diffrn_reflns_av_sigmaI/netI 0.0584
_diffrn_reflns_limit_h_max 22
_diffrn_reflns_limit_h_min -25
_diffrn_reflns_limit_k_max 13
_diffrn_reflns_limit_k_min -12
_diffrn_reflns_limit_l_max 22
_diffrn_reflns_limit_l_min -27
_diffrn_reflns_number 21388
_diffrn_reflns_theta_full 25.35
_diffrn_reflns_theta_max 25.35
_diffrn_reflns_theta_min 2.04
_diffrn_standards_number 0
_exptl_absorpt_coefficient_mu 0.897
_exptl_absorpt_correction_T_max 0.9736
_exptl_absorpt_correction_T_min 0.7747
_exptl_absorpt_correction_type multi-scan
_exptl_absorpt_process_details 'SADABS(Sheldrick, 2001)'
_exptl_crystal_colour green
_exptl_crystal_density_diffrn 1.446
_exptl_crystal_description plate
_exptl_crystal_F_000 2344
_exptl_crystal_size_max 0.30
_exptl_crystal_size_mid 0.26
_exptl_crystal_size_min 0.03
_platon_squeeze_details
;
;
_refine_diff_density_max 0.804
_refine_diff_density_min -0.602
_refine_diff_density_rms 0.081
_refine_ls_extinction_method none
_refine_ls_goodness_of_fit_ref 1.069
_refine_ls_hydrogen_treatment mixed
_refine_ls_matrix_type full
_refine_ls_number_parameters 337
_refine_ls_number_reflns 4751
_refine_ls_number_restraints 1
_refine_ls_restrained_S_all 1.069
_refine_ls_R_factor_all 0.1085
_refine_ls_R_factor_gt 0.0747
_refine_ls_shift/su_max 0.009
_refine_ls_shift/su_mean 0.000
_refine_ls_structure_factor_coef Fsqd
_refine_ls_weighting_details 'calc w=1/[\s^2^(Fo^2^)+(0.0860P)^2^+10.0000P] where P=(Fo^2^+2Fc^2^)/3'
_refine_ls_weighting_scheme calc
_refine_ls_wR_factor_gt 0.1774
_refine_ls_wR_factor_ref 0.1935
_reflns_number_gt 3318
_reflns_number_total 4751
_reflns_threshold_expression I>2\s(I)
_cod_data_source_file ic201536c_si_002_5.cif
_cod_data_source_block 3b
_cod_database_code 4326881

loop_
_symmetry_equiv_pos_as_xyz
'x, y, z'
'-x+1/2, -y, z+1/2'
'-x, y+1/2, -z+1/2'
'x+1/2, -y+1/2, -z'
'-x, -y, -z'
'x-1/2, y, -z-1/2'
'x, -y-1/2, z-1/2'
'-x-1/2, y-1/2, z'

loop_
_atom_site_label
_atom_site_type_symbol
_atom_site_fract_x
_atom_site_fract_y
_atom_site_fract_z
_atom_site_U_iso_or_equiv
_atom_site_adp_type
_atom_site_occupancy
_atom_site_symmetry_multiplicity
_atom_site_calc_flag
_atom_site_refinement_flags
Cu1 Cu 0.48276(3) 0.33884(6) 0.68986(3) 0.0409(2) Uani 1 1 d .
O1 O 0.41247(18) 0.2568(3) 0.72789(16) 0.0448(9) Uani 1 1 d .
C2 C 0.3777(3) 0.3037(5) 0.7699(2) 0.0399(13) Uani 1 1 d .
C3 C 0.3525(3) 0.2265(6) 0.8135(3) 0.0506(15) Uani 1 1 d .
H3 H 0.3591 0.1399 0.8106 0.061 Uiso 1 1 calc R
C4 C 0.3190(3) 0.2717(5) 0.8596(3) 0.0479(15) Uani 1 1 d .
H4 H 0.3034 0.2176 0.8892 0.057 Uiso 1 1 calc R
C5 C 0.3077(2) 0.3959(6) 0.8631(2) 0.0403(13) Uani 1 1 d .
C6 C 0.3275(3) 0.4758(5) 0.8190(2) 0.0429(13) Uani 1 1 d .
H6 H 0.3164 0.5608 0.8206 0.051 Uiso 1 1 calc R
C7 C 0.3636(3) 0.4312(5) 0.7725(2) 0.0416(13) Uani 1 1 d .
C8 C 0.3831(3) 0.5146(6) 0.7222(2) 0.0505(15) Uani 1 1 d .
H8A H 0.3619 0.4874 0.6855 0.061 Uiso 1 1 calc R
H8B H 0.3694 0.6002 0.7307 0.061 Uiso 1 1 calc R
N9 N 0.4517(2) 0.5125(4) 0.7135(2) 0.0435(12) Uani 1 1 d .
H9 H 0.462(3) 0.537(5) 0.753(3) 0.052 Uiso 1 1 d .
C10 C 0.4721(3) 0.6136(5) 0.6734(2) 0.0462(14) Uani 1 1 d .
H10A H 0.5095 0.6549 0.6906 0.055 Uiso 1 1 calc R
H10B H 0.4378 0.6755 0.6706 0.055 Uiso 1 1 calc R
C11 C 0.4890(3) 0.5683(5) 0.6099(2) 0.0429(14) Uani 1 1 d .
C12 C 0.4978(3) 0.6868(6) 0.5732(3) 0.0572(18) Uani 1 1 d .
H12A H 0.5312 0.7377 0.5908 0.086 Uiso 1 1 d R
H12B H 0.4581 0.7332 0.5727 0.086 Uiso 1 1 d R
H12C H 0.5097 0.6648 0.5328 0.086 Uiso 1 1 d R
C13 C 0.4362(3) 0.4885(5) 0.5858(2) 0.0406(13) Uani 1 1 d .
C14 C 0.3860(3) 0.5301(6) 0.5517(2) 0.0519(16) Uani 1 1 d .
H14 H 0.3824 0.6153 0.5421 0.062 Uiso 1 1 calc R
C15 C 0.3416(3) 0.4469(7) 0.5318(3) 0.0615(18) Uani 1 1 d .
H15 H 0.3082 0.4739 0.5069 0.074 Uiso 1 1 calc R
C16 C 0.3457(3) 0.3249(7) 0.5479(3) 0.0570(17) Uani 1 1 d .
H16 H 0.3148 0.2668 0.5355 0.068 Uiso 1 1 calc R
C17 C 0.3954(3) 0.2893(6) 0.5823(2) 0.0474(15) Uani 1 1 d .
H17 H 0.3992 0.2048 0.5929 0.057 Uiso 1 1 calc R
N18 N 0.4392(2) 0.3695(4) 0.60171(18) 0.0417(11) Uani 1 1 d .
C19 C 0.5524(3) 0.4983(5) 0.6097(2) 0.0438(14) Uani 1 1 d .
H19A H 0.5547 0.4469 0.5736 0.053 Uiso 1 1 calc R
H19B H 0.5873 0.5592 0.6078 0.053 Uiso 1 1 calc R
N20 N 0.5624(2) 0.4179(4) 0.66151(18) 0.0404(11) Uani 1 1 d .
H20 H 0.570(3) 0.463(6) 0.688(3) 0.048 Uiso 1 1 d .
C21 C 0.6154(3) 0.3321(5) 0.6528(2) 0.0452(14) Uani 1 1 d .
H21A H 0.6289 0.2988 0.6915 0.054 Uiso 1 1 calc R
H21B H 0.6516 0.3773 0.6355 0.054 Uiso 1 1 calc R
C22 C 0.5975(2) 0.2282(5) 0.6133(2) 0.0388(13) Uani 1 1 d .
C23 C 0.6280(3) 0.2056(5) 0.5604(2) 0.0415(13) Uani 1 1 d .
H23 H 0.6601 0.2604 0.5471 0.050 Uiso 1 1 calc R
C24 C 0.6121(3) 0.1033(5) 0.5269(2) 0.0429(14) Uani 1 1 d .
C25 C 0.5660(3) 0.0206(6) 0.5448(3) 0.0483(15) Uani 1 1 d .
H25 H 0.5564 -0.0505 0.5219 0.058 Uiso 1 1 calc R
C26 C 0.5344(3) 0.0442(5) 0.5967(3) 0.0454(14) Uani 1 1 d .
H26 H 0.5025 -0.0115 0.6094 0.054 Uiso 1 1 calc R
C27 C 0.5481(3) 0.1481(5) 0.6312(2) 0.0433(14) Uani 1 1 d .
O28 O 0.5167(2) 0.1701(4) 0.67976(16) 0.0507(10) Uani 1 1 d .
N29 N 0.2711(2) 0.4431(5) 0.9114(2) 0.0447(12) Uani 1 1 d .
O30 O 0.2617(2) 0.3753(4) 0.95409(19) 0.0593(12) Uani 1 1 d .
O31 O 0.2518(2) 0.5482(4) 0.9094(2) 0.0680(13) Uani 1 1 d .
N32 N 0.6442(2) 0.0843(5) 0.4716(2) 0.0489(12) Uani 1 1 d .
O33 O 0.6808(2) 0.1653(4) 0.45384(17) 0.0603(12) Uani 1 1 d .
O34 O 0.6329(2) -0.0093(4) 0.44306(19) 0.0697(14) Uani 1 1 d .
O1S O 0.5862(2) 0.4902(4) 0.77981(18) 0.0584(12) Uani 1 1 d D
H1SA H 0.591(3) 0.575(4) 0.782(3) 0.070 Uiso 1 1 d D
H1SB H 0.620(3) 0.456(6) 0.800(3) 0.070 Uiso 1 1 d D

loop_
_atom_site_aniso_label
_atom_site_aniso_U_11
_atom_site_aniso_U_22
_atom_site_aniso_U_33
_atom_site_aniso_U_23
_atom_site_aniso_U_13
_atom_site_aniso_U_12
Cu1 0.0561(5) 0.0430(4) 0.0238(3) 0.0026(3) 0.0046(3) -0.0005(4)
O1 0.058(2) 0.039(2) 0.038(2) -0.0033(17) 0.0092(18) -0.0051(19)
C2 0.039(3) 0.045(3) 0.036(3) 0.001(2) -0.006(2) -0.006(3)
C3 0.061(4) 0.042(3) 0.049(3) 0.010(3) 0.015(3) 0.008(3)
C4 0.056(4) 0.042(4) 0.046(3) 0.015(3) 0.014(3) 0.006(3)
C5 0.033(3) 0.051(4) 0.038(3) 0.002(3) 0.005(2) -0.001(3)
C6 0.053(3) 0.034(3) 0.042(3) -0.001(2) 0.007(3) -0.003(3)
C7 0.048(3) 0.031(3) 0.045(3) -0.001(2) 0.001(3) -0.004(3)
C8 0.069(4) 0.042(3) 0.040(3) 0.004(3) -0.004(3) 0.000(3)
N9 0.057(3) 0.043(3) 0.030(2) 0.005(2) 0.013(2) -0.001(2)
C10 0.067(4) 0.044(3) 0.028(3) 0.004(2) 0.005(3) -0.005(3)
C11 0.064(4) 0.042(3) 0.023(2) 0.001(2) 0.002(2) -0.010(3)
C12 0.091(5) 0.046(4) 0.034(3) 0.011(3) 0.005(3) -0.009(3)
C13 0.062(4) 0.041(3) 0.018(2) 0.004(2) 0.006(2) 0.003(3)
C14 0.075(4) 0.051(4) 0.029(3) 0.005(3) 0.003(3) 0.003(3)
C15 0.064(4) 0.082(5) 0.038(3) 0.006(3) -0.014(3) 0.007(4)
C16 0.059(4) 0.063(5) 0.049(4) -0.007(3) -0.007(3) -0.008(3)
C17 0.056(4) 0.054(4) 0.031(3) -0.001(3) -0.004(3) 0.002(3)
N18 0.050(3) 0.048(3) 0.027(2) 0.004(2) -0.006(2) -0.005(2)
C19 0.058(4) 0.052(3) 0.021(2) 0.000(2) 0.007(2) -0.006(3)
N20 0.056(3) 0.042(3) 0.024(2) -0.0033(19) 0.000(2) -0.006(2)
C21 0.052(3) 0.049(4) 0.035(3) -0.004(3) -0.002(3) -0.004(3)
C22 0.042(3) 0.046(3) 0.029(3) -0.003(2) -0.003(2) 0.000(3)
C23 0.048(3) 0.043(3) 0.034(3) 0.005(2) -0.003(2) -0.004(3)
C24 0.049(3) 0.049(3) 0.031(3) -0.006(2) 0.000(2) 0.002(3)
C25 0.050(3) 0.046(4) 0.049(3) -0.003(3) -0.005(3) -0.006(3)
C26 0.043(3) 0.044(4) 0.049(3) 0.004(3) 0.005(3) 0.001(3)
C27 0.053(3) 0.042(3) 0.035(3) 0.001(3) -0.002(3) 0.005(3)
O28 0.068(3) 0.048(2) 0.037(2) 0.0003(18) 0.0198(19) 0.003(2)
N29 0.035(3) 0.048(3) 0.051(3) 0.004(2) 0.008(2) -0.003(2)
O30 0.060(3) 0.061(3) 0.057(3) 0.013(2) 0.021(2) 0.007(2)
O31 0.079(3) 0.044(3) 0.081(3) 0.004(2) 0.037(3) 0.009(3)
N32 0.056(3) 0.051(3) 0.039(3) -0.003(2) 0.007(2) 0.002(3)
O33 0.075(3) 0.069(3) 0.037(2) -0.009(2) 0.012(2) -0.005(3)
O34 0.094(4) 0.057(3) 0.058(3) -0.028(2) 0.019(3) -0.007(3)
O1S 0.082(3) 0.053(3) 0.040(2) -0.014(2) -0.015(2) 0.011(3)

loop_
_atom_type_symbol
_atom_type_description
_atom_type_scat_dispersion_real
_atom_type_scat_dispersion_imag
_atom_type_scat_source
C C 0.0033 0.0016 'International Tables Vol C Tables 4.2.6.8 and 6.1.1.4'
H H 0.0000 0.0000 'International Tables Vol C Tables 4.2.6.8 and 6.1.1.4'
N N 0.0061 0.0033 'International Tables Vol C Tables 4.2.6.8 and 6.1.1.4'
O O 0.0106 0.0060 'International Tables Vol C Tables 4.2.6.8 and 6.1.1.4'
Cu Cu 0.3201 1.2651 'International Tables Vol C Tables 4.2.6.8 and 6.1.1.4'

loop_
_geom_angle_atom_site_label_1
_geom_angle_atom_site_label_2
_geom_angle_atom_site_label_3
_geom_angle
O1 Cu1 O28 84.65(16)
O1 Cu1 N20 171.51(18)
O28 Cu1 N20 92.97(19)
O1 Cu1 N9 93.31(17)
O28 Cu1 N9 171.33(18)
N20 Cu1 N9 87.82(19)
O1 Cu1 N18 98.66(17)
O28 Cu1 N18 100.63(17)
N20 Cu1 N18 89.78(18)
N9 Cu1 N18 88.00(18)
C2 O1 Cu1 125.4(3)
O1 C2 C3 119.8(5)
O1 C2 C7 121.9(5)
C3 C2 C7 118.3(5)
C4 C3 C2 121.9(6)
C4 C3 H3 119.1
C2 C3 H3 119.1
C3 C4 C5 119.4(5)
C3 C4 H4 120.3
C5 C4 H4 120.3
C4 C5 C6 121.2(5)
C4 C5 N29 119.2(5)
C6 C5 N29 119.5(5)
C5 C6 C7 119.8(5)
C5 C6 H6 120.1
C7 C6 H6 120.1
C6 C7 C2 119.1(5)
C6 C7 C8 121.0(5)
C2 C7 C8 119.7(5)
N9 C8 C7 111.3(5)
N9 C8 H8A 109.4
C7 C8 H8A 109.4
N9 C8 H8B 109.4
C7 C8 H8B 109.4
H8A C8 H8B 108.0
C8 N9 C10 111.0(5)
C8 N9 Cu1 111.4(4)
C10 N9 Cu1 114.8(3)
C8 N9 H9 95(3)
C10 N9 H9 108(3)
Cu1 N9 H9 115(3)
N9 C10 C11 113.6(5)
N9 C10 H10A 108.9
C11 C10 H10A 108.9
N9 C10 H10B 108.9
C11 C10 H10B 108.9
H10A C10 H10B 107.7
C13 C11 C12 111.7(5)
C13 C11 C19 111.1(5)
C12 C11 C19 107.6(5)
C13 C11 C10 110.0(5)
C12 C11 C10 105.3(5)
C19 C11 C10 110.9(5)
C11 C12 H12A 109.7
C11 C12 H12B 109.2
H12A C12 H12B 109.5
C11 C12 H12C 109.5
H12A C12 H12C 109.5
H12B C12 H12C 109.5
N18 C13 C14 119.9(5)
N18 C13 C11 114.6(5)
C14 C13 C11 125.5(5)
C15 C14 C13 119.5(6)
C15 C14 H14 120.3
C13 C14 H14 120.3
C16 C15 C14 119.9(6)
C16 C15 H15 120.1
C14 C15 H15 120.1
C17 C16 C15 118.2(6)
C17 C16 H16 120.9
C15 C16 H16 120.9
N18 C17 C16 122.4(6)
N18 C17 H17 118.8
C16 C17 H17 118.8
C13 N18 C17 120.0(5)
C13 N18 Cu1 113.9(3)
C17 N18 Cu1 118.9(4)
N20 C19 C11 114.3(4)
N20 C19 H19A 108.7
C11 C19 H19A 108.7
N20 C19 H19B 108.7
C11 C19 H19B 108.7
H19A C19 H19B 107.6
C21 N20 C19 112.0(4)
C21 N20 Cu1 114.6(4)
C19 N20 Cu1 112.8(4)
C21 N20 H20 109(4)
C19 N20 H20 106(4)
Cu1 N20 H20 101(4)
N20 C21 C22 111.4(5)
N20 C21 H21A 109.3
C22 C21 H21A 109.3
N20 C21 H21B 109.3
C22 C21 H21B 109.3
H21A C21 H21B 108.0
C23 C22 C27 119.0(5)
C23 C22 C21 122.5(5)
C27 C22 C21 118.6(5)
C22 C23 C24 120.2(5)
C22 C23 H23 119.9
C24 C23 H23 119.9
C25 C24 C23 121.8(5)
C25 C24 N32 119.7(5)
C23 C24 N32 118.5(5)
C26 C25 C24 118.2(5)
C26 C25 H25 120.9
C24 C25 H25 120.9
C25 C26 C27 121.8(5)
C25 C26 H26 119.1
C27 C26 H26 119.1
O28 C27 C26 120.8(5)
O28 C27 C22 120.2(5)
C26 C27 C22 118.9(5)
C27 O28 Cu1 116.8(3)
O31 N29 O30 122.4(5)
O31 N29 C5 119.2(5)
O30 N29 C5 118.4(5)
O34 N32 O33 122.4(5)
O34 N32 C24 119.0(5)
O33 N32 C24 118.5(5)
H1SA O1S H1SB 106(6)

loop_
_geom_bond_atom_site_label_1
_geom_bond_atom_site_label_2
_geom_bond_distance
Cu1 O1 1.935(4)
Cu1 O28 1.976(4)
Cu1 N20 1.995(5)
Cu1 N9 2.062(5)
Cu1 N18 2.226(4)
O1 C2 1.307(6)
C2 C3 1.399(8)
C2 C7 1.412(8)
C3 C4 1.354(8)
C3 H3 0.9500
C4 C5 1.368(8)
C4 H4 0.9500
C5 C6 1.387(7)
C5 N29 1.437(7)
C6 C7 1.389(7)
C6 H6 0.9500
C7 C8 1.512(8)
C8 N9 1.463(8)
C8 H8A 0.9900
C8 H8B 0.9900
N9 C10 1.487(7)
N9 H9 0.96(6)
C10 C11 1.561(7)
C10 H10A 0.9900
C10 H10B 0.9900
C11 C13 1.514(8)
C11 C12 1.539(8)
C11 C19 1.541(8)
C12 H12A 0.9800
C12 H12B 0.9800
C12 H12C 0.9800
C13 N18 1.339(7)
C13 C14 1.388(8)
C14 C15 1.378(9)
C14 H14 0.9500
C15 C16 1.373(9)
C15 H15 0.9500
C16 C17 1.363(8)
C16 H16 0.9500
C17 N18 1.343(7)
C17 H17 0.9500
C19 N20 1.477(7)
C19 H19A 0.9900
C19 H19B 0.9900
N20 C21 1.469(7)
N20 H20 0.80(6)
C21 C22 1.487(7)
C21 H21A 0.9900
C21 H21B 0.9900
C22 C23 1.384(7)
C22 C27 1.417(8)
C23 C24 1.385(8)
C23 H23 0.9500
C24 C25 1.384(8)
C24 N32 1.441(7)
C25 C26 1.377(8)
C25 H25 0.9500
C26 C27 1.400(8)
C26 H26 0.9500
C27 O28 1.307(7)
N29 O31 1.209(6)
N29 O30 1.231(6)
N32 O34 1.226(6)
N32 O33 1.237(6)
O1S H1SA 0.93(5)
O1S H1SB 0.93(5)

loop_
_geom_hbond_atom_site_label_D
_geom_hbond_atom_site_label_H
_geom_hbond_atom_site_label_A
_geom_hbond_distance_DH
_geom_hbond_distance_HA
_geom_hbond_distance_DA
_geom_hbond_angle_DHA
_geom_hbond_site_symmetry_A
N9 H9 O28 0.96(6) 2.14(6) 3.036(6) 153(5) 3_656
N9 H9 O1S 0.96(6) 2.75(6) 3.227(7) 111(4) .
N20 H20 O1S 0.80(6) 2.12(6) 2.839(6) 150(6) .
O1S H1SA O1 0.93(5) 1.98(5) 2.891(6) 167(6) 3_656
O1S H1SA O28 0.93(5) 2.65(6) 3.061(6) 108(5) 3_656

loop_
_geom_torsion_atom_site_label_1
_geom_torsion_atom_site_label_2
_geom_torsion_atom_site_label_3
_geom_torsion_atom_site_label_4
_geom_torsion
O28 Cu1 O1 C2 150.0(4)
N9 Cu1 O1 C2 -21.6(4)
N18 Cu1 O1 C2 -110.1(4)
Cu1 O1 C2 C3 -147.1(4)
Cu1 O1 C2 C7 34.0(7)
O1 C2 C3 C4 176.5(6)
C7 C2 C3 C4 -4.5(9)
C2 C3 C4 C5 1.8(10)
C3 C4 C5 C6 3.0(9)
C3 C4 C5 N29 178.8(5)
C4 C5 C6 C7 -5.0(9)
N29 C5 C6 C7 179.2(5)
C5 C6 C7 C2 2.2(8)
C5 C6 C7 C8 176.9(5)
O1 C2 C7 C6 -178.6(5)
C3 C2 C7 C6 2.4(8)
O1 C2 C7 C8 6.6(8)
C3 C2 C7 C8 -172.4(5)
C6 C7 C8 N9 125.7(6)
C2 C7 C8 N9 -59.6(7)
C7 C8 N9 C10 -167.8(4)
C7 C8 N9 Cu1 63.0(5)
O1 Cu1 N9 C8 -26.0(4)
N20 Cu1 N9 C8 162.4(4)
N18 Cu1 N9 C8 72.6(4)
O1 Cu1 N9 C10 -153.3(4)
N20 Cu1 N9 C10 35.2(4)
N18 Cu1 N9 C10 -54.7(4)
C8 N9 C10 C11 -104.4(6)
Cu1 N9 C10 C11 23.1(6)
N9 C10 C11 C13 50.3(7)
N9 C10 C11 C12 170.8(5)
N9 C10 C11 C19 -73.0(6)
C12 C11 C13 N18 158.7(5)
C19 C11 C13 N18 38.5(6)
C10 C11 C13 N18 -84.7(6)
C12 C11 C13 C14 -23.8(8)
C19 C11 C13 C14 -143.9(5)
C10 C11 C13 C14 92.8(6)
N18 C13 C14 C15 -3.6(8)
C11 C13 C14 C15 179.0(5)
C13 C14 C15 C16 2.8(9)
C14 C15 C16 C17 -1.7(10)
C15 C16 C17 N18 1.4(9)
C14 C13 N18 C17 3.3(8)
C11 C13 N18 C17 -179.0(5)
C14 C13 N18 Cu1 -146.8(4)
C11 C13 N18 Cu1 30.9(6)
C16 C17 N18 C13 -2.2(8)
C16 C17 N18 Cu1 146.4(5)
O1 Cu1 N18 C13 120.9(4)
O28 Cu1 N18 C13 -152.9(4)
N20 Cu1 N18 C13 -59.9(4)
N9 Cu1 N18 C13 27.9(4)
O1 Cu1 N18 C17 -29.5(4)
O28 Cu1 N18 C17 56.6(4)
N20 Cu1 N18 C17 149.6(4)
N9 Cu1 N18 C17 -122.6(4)
C13 C11 C19 N20 -83.8(5)
C12 C11 C19 N20 153.6(5)
C10 C11 C19 N20 38.9(6)
C11 C19 N20 C21 166.5(5)
C11 C19 N20 Cu1 35.4(6)
O28 Cu1 N20 C21 -8.1(4)
N9 Cu1 N20 C21 163.3(4)
N18 Cu1 N20 C21 -108.7(4)
O28 Cu1 N20 C19 121.7(4)
N9 Cu1 N20 C19 -66.9(4)
N18 Cu1 N20 C19 21.1(4)
C19 N20 C21 C22 -76.2(6)
Cu1 N20 C21 C22 54.0(5)
N20 C21 C22 C23 119.6(6)
N20 C21 C22 C27 -61.6(7)
C27 C22 C23 C24 -2.6(8)
C21 C22 C23 C24 176.2(5)
C22 C23 C24 C25 -0.3(9)
C22 C23 C24 N32 178.9(5)
C23 C24 C25 C26 1.8(9)
N32 C24 C25 C26 -177.4(5)
C24 C25 C26 C27 -0.3(9)
C25 C26 C27 O28 178.7(5)
C25 C26 C27 C22 -2.7(8)
C23 C22 C27 O28 -177.3(5)
C21 C22 C27 O28 3.9(8)
C23 C22 C27 C26 4.1(8)
C21 C22 C27 C26 -174.8(5)
C26 C27 O28 Cu1 -130.8(5)
C22 C27 O28 Cu1 50.5(6)
O1 Cu1 O28 C27 144.5(4)
N20 Cu1 O28 C27 -43.7(4)
N18 Cu1 O28 C27 46.6(4)
C4 C5 N29 O31 -167.2(6)
C6 C5 N29 O31 8.7(8)
C4 C5 N29 O30 14.3(8)
C6 C5 N29 O30 -169.8(5)
C25 C24 N32 O34 -4.5(8)
C23 C24 N32 O34 176.2(5)
C25 C24 N32 O33 173.2(5)
C23 C24 N32 O33 -6.1(8)

loop_
_platon_squeeze_void_nr
_platon_squeeze_void_average_x
_platon_squeeze_void_average_y
_platon_squeeze_void_average_z
_platon_squeeze_void_volume
_platon_squeeze_void_count_electrons
_platon_squeeze_void_content
1 0.250 0.017 0.180 174 46 ' '
2 0.250 -0.032 0.680 174 46 ' '
3 0.750 0.018 0.320 174 46 ' '
4 0.750 -0.032 0.820 174 46 ' '
